data_7048442
loop_
_publ_author_name
'Zhu, Diya'
'LaFortune, James H. W.'
'Melen, Rebecca L.'
'Stephan, Douglas W.'

_publ_section_title
;
 Electrophilic boron carboxylate and phosphinate complexes.
;
_journal_issue 6
_journal_name_full 'Dalton transactions (Cambridge, England : 2003)'
_journal_page_first 2038
_journal_page_last 2045
_journal_paper_doi 10.1039/c8dt04818e
_journal_volume 48
_journal_year 2019
_chemical_formula_moiety 'C25 H21 B F5 N2 O2 P'
_chemical_formula_sum 'C25 H21 B F5 N2 O2 P'
_chemical_formula_weight 518.22
_space_group_crystal_system triclinic
_space_group_IT_number 2
_space_group_name_Hall '-P 1'
_space_group_name_H-M_alt 'P -1'
_symmetry_space_group_name_Hall '-P 1'
_symmetry_space_group_name_H-M 'P -1'
_atom_sites_solution_hydrogens mixed
_audit_creation_method SHELXL-2014/7
_audit_update_record
;
2018-12-05 deposited with the CCDC.
2019-01-08 downloaded from the CCDC.
;
_cell_angle_alpha 107.415(5)
_cell_angle_beta 91.051(5)
_cell_angle_gamma 98.916(6)
_cell_formula_units_Z 2
_cell_length_a 9.2726(7)
_cell_length_b 10.5988(8)
_cell_length_c 12.9343(8)
_cell_measurement_reflns_used 3330
_cell_measurement_temperature 150(2)
_cell_measurement_theta_max 22.86
_cell_measurement_theta_min 2.68
_cell_volume 1195.41(15)
_computing_cell_refinement 'Bruker SAINT'
_computing_data_collection 'Bruker APEX2'
_computing_data_reduction 'Bruker SAINT'
_computing_molecular_graphics 'Bruker SHELXTL'
_computing_publication_material 'Bruker SHELXTL'
_computing_structure_refinement 'SHELXL-2014/7 (Sheldrick, 2014)'
_computing_structure_solution 'SHELXS-97 (Sheldrick 2008)'
_diffrn_ambient_temperature 150(2)
_diffrn_measured_fraction_theta_full 0.998
_diffrn_measured_fraction_theta_max 0.993
_diffrn_measurement_device_type 'Bruker APEX-II CCD'
_diffrn_measurement_method '\f and \w scans'
_diffrn_radiation_type MoK\a
_diffrn_radiation_wavelength 0.71073
_diffrn_reflns_av_R_equivalents 0.0893
_diffrn_reflns_av_unetI/netI 0.0874
_diffrn_reflns_Laue_measured_fraction_full 0.998
_diffrn_reflns_Laue_measured_fraction_max 0.993
_diffrn_reflns_limit_h_max 11
_diffrn_reflns_limit_h_min -11
_diffrn_reflns_limit_k_max 13
_diffrn_reflns_limit_k_min -13
_diffrn_reflns_limit_l_max 16
_diffrn_reflns_limit_l_min -16
_diffrn_reflns_number 25590
_diffrn_reflns_point_group_measured_fraction_full 0.998
_diffrn_reflns_point_group_measured_fraction_max 0.993
_diffrn_reflns_theta_full 25.242
_diffrn_reflns_theta_max 27.168
_diffrn_reflns_theta_min 2.866
_exptl_absorpt_coefficient_mu 0.181
_exptl_absorpt_correction_type none
_exptl_crystal_colour colourless
_exptl_crystal_density_diffrn 1.440
_exptl_crystal_description Cube
_exptl_crystal_F_000 532
_exptl_crystal_size_max 0.060
_exptl_crystal_size_mid 0.050
_exptl_crystal_size_min 0.050
_refine_diff_density_max 0.227
_refine_diff_density_min -0.348
_refine_diff_density_rms 0.054
_refine_ls_extinction_method none
_refine_ls_goodness_of_fit_ref 1.000
_refine_ls_hydrogen_treatment mixed
_refine_ls_matrix_type full
_refine_ls_number_parameters 330
_refine_ls_number_reflns 5280
_refine_ls_number_restraints 1
_refine_ls_restrained_S_all 1.000
_refine_ls_R_factor_all 0.1157
_refine_ls_R_factor_gt 0.0493
_refine_ls_shift/su_max 0.001
_refine_ls_shift/su_mean 0.000
_refine_ls_structure_factor_coef Fsqd
_refine_ls_weighting_details 'w=1/[\s^2^(Fo^2^)+(0.0435P)^2^+0.0414P] where P=(Fo^2^+2Fc^2^)/3'
_refine_ls_weighting_scheme calc
_refine_ls_wR_factor_gt 0.0871
_refine_ls_wR_factor_ref 0.1052
_reflns_Friedel_coverage 0.000
_reflns_number_gt 3114
_reflns_number_total 5280
_reflns_threshold_expression 'I > 2\s(I)'
_cod_data_source_file c8dt04818e2.cif
_cod_data_source_block DZHU40
_cod_depositor_comments 'Adding full bibliography for 7048439--7048444.cif.'
_cod_database_code 7048442
_shelx_shelxl_version_number 2014/7
_shelx_space_group_comment
;
The symmetry employed for this shelxl refinement is uniquely defined
by the following loop, which should always be used as a source of
symmetry information in preference to the above space-group names.
They are only intended as comments.
;
_shelx_estimated_absorpt_t_min 0.989
_shelx_estimated_absorpt_t_max 0.991

loop_
_space_group_symop_operation_xyz
'x, y, z'
'-x, -y, -z'

loop_
_atom_site_label
_atom_site_type_symbol
_atom_site_fract_x
_atom_site_fract_y
_atom_site_fract_z
_atom_site_U_iso_or_equiv
_atom_site_adp_type
_atom_site_occupancy
_atom_site_site_symmetry_order
_atom_site_calc_flag
_atom_site_refinement_flags_posn
_atom_site_refinement_flags_adp
P01 P 0.90972(6) 0.77128(6) 0.70523(5) 0.02297(16) Uani 1 1 d . .
O02 O 0.75284(15) 0.77468(15) 0.74696(11) 0.0251(4) Uani 1 1 d . .
F003 F 0.49531(16) 0.84515(15) 0.88466(11) 0.0446(4) Uani 1 1 d . .
F004 F 0.54709(17) 0.40104(14) 0.69179(11) 0.0470(4) Uani 1 1 d . .
O01 O 0.92778(16) 0.77584(16) 0.59322(12) 0.0303(4) Uani 1 1 d . .
F006 F 0.39444(18) 0.31263(16) 0.83544(12) 0.0564(5) Uani 1 1 d . .
F007 F 0.28096(16) 0.48527(17) 1.00104(12) 0.0549(5) Uani 1 1 d . .
F008 F 0.33443(18) 0.75286(18) 1.02513(12) 0.0617(5) Uani 1 1 d . .
N01 N 0.52336(19) 0.76833(19) 0.64363(14) 0.0226(4) Uani 1 1 d . .
N02 N 0.25892(19) 0.98063(19) 0.52093(14) 0.0256(5) Uani 1 1 d . .
C21 C 0.3430(2) 0.9116(2) 0.56086(17) 0.0223(5) Uani 1 1 d . .
C07 C 0.9658(2) 0.6230(2) 0.72234(17) 0.0223(5) Uani 1 1 d . .
C19 C 0.4164(2) 0.7048(2) 0.56465(17) 0.0254(5) Uani 1 1 d . .
H19A H 0.4028 0.6097 0.5374 0.030 Uiso 1 1 calc R U
C22 C 0.4551(2) 0.9765(2) 0.64385(17) 0.0238(5) Uani 1 1 d . .
H22A H 0.4712 1.0714 0.6735 0.029 Uiso 1 1 calc R U
C01 C 1.0148(2) 0.9144(2) 0.80409(17) 0.0232(5) Uani 1 1 d . .
C20 C 0.3269(2) 0.7699(2) 0.52203(18) 0.0255(5) Uani 1 1 d . .
H20A H 0.2538 0.7203 0.4662 0.031 Uiso 1 1 calc R U
C12 C 1.0551(2) 0.5535(2) 0.64824(19) 0.0291(6) Uani 1 1 d . .
H12A H 1.0853 0.5843 0.5889 0.035 Uiso 1 1 calc R U
C08 C 0.9215(2) 0.5748(2) 0.80740(18) 0.0293(6) Uani 1 1 d . .
H08A H 0.8594 0.6204 0.8579 0.035 Uiso 1 1 calc R U
C02 C 0.9506(3) 1.0224(2) 0.86184(19) 0.0307(6) Uani 1 1 d . .
H02A H 0.8479 1.0182 0.8525 0.037 Uiso 1 1 calc R U
C24 C 0.1481(2) 0.9108(2) 0.43159(18) 0.0315(6) Uani 1 1 d . .
H24A H 0.1001 0.9766 0.4109 0.047 Uiso 1 1 calc R U
H24B H 0.0751 0.8496 0.4550 0.047 Uiso 1 1 calc R U
H24C H 0.1951 0.8596 0.3691 0.047 Uiso 1 1 calc R U
C13 C 0.5257(2) 0.6280(2) 0.77979(18) 0.0255(5) Uani 1 1 d . .
C10 C 1.0570(3) 0.3940(2) 0.7459(2) 0.0341(6) Uani 1 1 d . .
H10A H 1.0889 0.3164 0.7544 0.041 Uiso 1 1 calc R U
C03 C 1.0342(3) 1.1354(2) 0.9324(2) 0.0339(6) Uani 1 1 d . .
H03A H 0.9892 1.2089 0.9706 0.041 Uiso 1 1 calc R U
C04 C 1.1834(3) 1.1418(2) 0.94754(19) 0.0322(6) Uani 1 1 d . .
H04A H 1.2410 1.2195 0.9965 0.039 Uiso 1 1 calc R U
C14 C 0.4969(2) 0.4938(3) 0.77322(19) 0.0303(6) Uani 1 1 d . .
C23 C 0.5399(2) 0.9036(2) 0.68127(18) 0.0245(5) Uani 1 1 d . .
H23A H 0.6147 0.9501 0.7367 0.029 Uiso 1 1 calc R U
C25 C 0.2744(3) 1.1259(2) 0.5669(2) 0.0338(6) Uani 1 1 d . .
H25A H 0.2087 1.1599 0.5254 0.051 Uiso 1 1 calc R U
H25B H 0.3758 1.1669 0.5634 0.051 Uiso 1 1 calc R U
H25C H 0.2492 1.1486 0.6428 0.051 Uiso 1 1 calc R U
C18 C 0.4696(2) 0.7107(3) 0.86800(19) 0.0298(6) Uani 1 1 d . .
C15 C 0.4174(3) 0.4446(3) 0.8459(2) 0.0350(6) Uani 1 1 d . .
C06 C 1.1649(2) 0.9228(3) 0.8203(2) 0.0335(6) Uani 1 1 d . .
H06A H 1.2109 0.8501 0.7819 0.040 Uiso 1 1 calc R U
C16 C 0.3617(3) 0.5307(3) 0.9301(2) 0.0359(7) Uani 1 1 d . .
C09 C 0.9666(3) 0.4613(3) 0.8196(2) 0.0355(6) Uani 1 1 d . .
H09A H 0.9358 0.4295 0.8783 0.043 Uiso 1 1 calc R U
C05 C 1.2481(3) 1.0362(3) 0.8920(2) 0.0376(6) Uani 1 1 d . .
H05A H 1.3506 1.0406 0.9027 0.045 Uiso 1 1 calc R U
C17 C 0.3876(3) 0.6666(3) 0.94186(19) 0.0379(7) Uani 1 1 d . .
C11 C 1.1002(3) 0.4400(3) 0.6606(2) 0.0369(6) Uani 1 1 d . .
H11A H 1.1613 0.3935 0.6098 0.044 Uiso 1 1 calc R U
B01 B 0.6184(3) 0.6822(3) 0.6908(2) 0.0250(6) Uani 1 1 d D .
H1B H 0.644(2) 0.5984(18) 0.6190(14) 0.030 Uiso 1 1 d D U

loop_
_atom_site_aniso_label
_atom_site_aniso_U_11
_atom_site_aniso_U_22
_atom_site_aniso_U_33
_atom_site_aniso_U_23
_atom_site_aniso_U_13
_atom_site_aniso_U_12
P01 0.0208(3) 0.0273(4) 0.0238(3) 0.0106(3) 0.0030(2) 0.0072(3)
O02 0.0191(8) 0.0284(9) 0.0293(9) 0.0095(7) 0.0028(7) 0.0066(7)
F003 0.0600(10) 0.0376(10) 0.0419(9) 0.0118(7) 0.0174(7) 0.0242(8)
F004 0.0722(11) 0.0279(9) 0.0393(9) 0.0085(7) 0.0167(8) 0.0064(8)
O01 0.0349(9) 0.0367(10) 0.0236(8) 0.0137(8) 0.0032(7) 0.0098(8)
F006 0.0779(12) 0.0396(11) 0.0507(10) 0.0218(8) 0.0098(9) -0.0100(9)
F007 0.0487(10) 0.0789(13) 0.0491(9) 0.0393(9) 0.0181(8) 0.0058(9)
F008 0.0741(12) 0.0773(13) 0.0483(10) 0.0251(9) 0.0329(9) 0.0405(10)
N01 0.0199(10) 0.0244(11) 0.0241(10) 0.0081(9) 0.0035(8) 0.0038(8)
N02 0.0212(10) 0.0287(12) 0.0291(11) 0.0121(9) -0.0006(8) 0.0045(9)
C21 0.0197(11) 0.0283(14) 0.0222(12) 0.0117(11) 0.0060(9) 0.0053(10)
C07 0.0156(11) 0.0255(14) 0.0240(12) 0.0053(11) -0.0013(9) 0.0025(10)
C19 0.0242(12) 0.0231(14) 0.0276(13) 0.0073(11) 0.0033(10) 0.0012(11)
C22 0.0233(12) 0.0229(13) 0.0261(12) 0.0078(11) 0.0019(10) 0.0056(10)
C01 0.0216(12) 0.0266(14) 0.0261(12) 0.0145(11) 0.0053(10) 0.0046(10)
C20 0.0206(12) 0.0286(14) 0.0260(12) 0.0081(11) 0.0002(10) 0.0007(11)
C12 0.0259(12) 0.0350(15) 0.0277(13) 0.0093(12) 0.0061(10) 0.0095(11)
C08 0.0326(13) 0.0317(15) 0.0256(13) 0.0080(11) 0.0078(11) 0.0124(12)
C02 0.0221(12) 0.0295(15) 0.0406(15) 0.0098(13) -0.0019(11) 0.0072(11)
C24 0.0264(13) 0.0392(16) 0.0300(13) 0.0131(12) -0.0059(11) 0.0045(12)
C13 0.0192(12) 0.0320(15) 0.0256(13) 0.0094(11) -0.0012(10) 0.0046(11)
C10 0.0360(14) 0.0235(14) 0.0439(16) 0.0092(12) -0.0018(12) 0.0114(12)
C03 0.0347(14) 0.0260(15) 0.0397(15) 0.0054(12) 0.0018(12) 0.0102(12)
C04 0.0334(14) 0.0262(15) 0.0332(14) 0.0069(12) 0.0027(11) -0.0014(12)
C14 0.0288(13) 0.0339(16) 0.0270(13) 0.0085(12) 0.0007(11) 0.0032(12)
C23 0.0201(12) 0.0255(14) 0.0266(12) 0.0074(11) 0.0009(10) 0.0009(10)
C25 0.0333(14) 0.0315(16) 0.0385(15) 0.0104(12) -0.0025(11) 0.0121(12)
C18 0.0295(13) 0.0312(16) 0.0333(14) 0.0143(12) 0.0016(11) 0.0100(12)
C15 0.0345(14) 0.0347(17) 0.0346(15) 0.0141(13) -0.0023(12) -0.0043(12)
C06 0.0255(13) 0.0334(16) 0.0377(14) 0.0037(12) 0.0067(11) 0.0069(12)
C16 0.0289(14) 0.053(2) 0.0330(15) 0.0255(14) 0.0055(12) 0.0029(13)
C09 0.0432(15) 0.0343(16) 0.0345(14) 0.0165(13) 0.0058(12) 0.0110(13)
C05 0.0213(13) 0.0390(17) 0.0444(16) 0.0017(14) 0.0056(12) 0.0023(12)
C17 0.0333(14) 0.055(2) 0.0290(14) 0.0122(14) 0.0117(12) 0.0186(14)
C11 0.0352(14) 0.0360(17) 0.0384(15) 0.0037(13) 0.0075(12) 0.0175(13)
B01 0.0212(14) 0.0254(16) 0.0294(15) 0.0085(13) -0.0007(12) 0.0068(12)

loop_
_atom_type_symbol
_atom_type_description
_atom_type_scat_dispersion_real
_atom_type_scat_dispersion_imag
_atom_type_scat_source
C C 0.0033 0.0016 'International Tables Vol C Tables 4.2.6.8 and 6.1.1.4'
H H 0.0000 0.0000 'International Tables Vol C Tables 4.2.6.8 and 6.1.1.4'
B B 0.0013 0.0007 'International Tables Vol C Tables 4.2.6.8 and 6.1.1.4'
N N 0.0061 0.0033 'International Tables Vol C Tables 4.2.6.8 and 6.1.1.4'
O O 0.0106 0.0060 'International Tables Vol C Tables 4.2.6.8 and 6.1.1.4'
F F 0.0171 0.0103 'International Tables Vol C Tables 4.2.6.8 and 6.1.1.4'
P P 0.1023 0.0942 'International Tables Vol C Tables 4.2.6.8 and 6.1.1.4'

loop_
_geom_angle_atom_site_label_1
_geom_angle_atom_site_label_2
_geom_angle_atom_site_label_3
_geom_angle
O01 P01 O02 116.99(9)
O01 P01 C01 112.22(10)
O02 P01 C01 101.73(9)
O01 P01 C07 110.80(10)
O02 P01 C07 106.46(9)
C01 P01 C07 107.92(10)
B01 O02 P01 125.02(14)
C19 N01 C23 117.06(19)
C19 N01 B01 119.45(19)
C23 N01 B01 123.45(19)
C21 N02 C25 120.60(19)
C21 N02 C24 120.4(2)
C25 N02 C24 118.95(18)
N02 C21 C22 121.8(2)
N02 C21 C20 122.4(2)
C22 C21 C20 115.8(2)
C08 C07 C12 118.6(2)
C08 C07 P01 121.75(17)
C12 C07 P01 119.60(17)
N01 C19 C20 123.4(2)
N01 C19 H19A 118.3
C20 C19 H19A 118.3
C23 C22 C21 120.3(2)
C23 C22 H22A 119.9
C21 C22 H22A 119.9
C06 C01 C02 118.3(2)
C06 C01 P01 120.16(18)
C02 C01 P01 121.43(17)
C19 C20 C21 120.1(2)
C19 C20 H20A 120.0
C21 C20 H20A 120.0
C11 C12 C07 120.4(2)
C11 C12 H12A 119.8
C07 C12 H12A 119.8
C09 C08 C07 120.9(2)
C09 C08 H08A 119.6
C07 C08 H08A 119.6
C03 C02 C01 120.8(2)
C03 C02 H02A 119.6
C01 C02 H02A 119.6
N02 C24 H24A 109.5
N02 C24 H24B 109.5
H24A C24 H24B 109.5
N02 C24 H24C 109.5
H24A C24 H24C 109.5
H24B C24 H24C 109.5
C18 C13 C14 113.8(2)
C18 C13 B01 123.6(2)
C14 C13 B01 122.5(2)
C11 C10 C09 119.7(2)
C11 C10 H10A 120.2
C09 C10 H10A 120.2
C02 C03 C04 120.0(2)
C02 C03 H03A 120.0
C04 C03 H03A 120.0
C05 C04 C03 119.9(2)
C05 C04 H04A 120.0
C03 C04 H04A 120.0
F004 C14 C15 115.6(2)
F004 C14 C13 120.4(2)
C15 C14 C13 124.0(2)
N01 C23 C22 123.4(2)
N01 C23 H23A 118.3
C22 C23 H23A 118.3
N02 C25 H25A 109.5
N02 C25 H25B 109.5
H25A C25 H25B 109.5
N02 C25 H25C 109.5
H25A C25 H25C 109.5
H25B C25 H25C 109.5
F003 C18 C17 116.6(2)
F003 C18 C13 119.0(2)
C17 C18 C13 124.5(2)
F006 C15 C16 119.3(2)
F006 C15 C14 121.0(2)
C16 C15 C14 119.6(2)
C05 C06 C01 120.6(2)
C05 C06 H06A 119.7
C01 C06 H06A 119.7
F007 C16 C15 121.0(2)
F007 C16 C17 119.7(2)
C15 C16 C17 119.3(2)
C08 C09 C10 119.9(2)
C08 C09 H09A 120.1
C10 C09 H09A 120.1
C04 C05 C06 120.4(2)
C04 C05 H05A 119.8
C06 C05 H05A 119.8
F008 C17 C18 121.3(2)
F008 C17 C16 119.9(2)
C18 C17 C16 118.8(2)
C10 C11 C12 120.5(2)
C10 C11 H11A 119.8
C12 C11 H11A 119.8
O02 B01 N01 106.80(19)
O02 B01 C13 108.85(18)
N01 B01 C13 108.72(18)
O02 B01 H1B 112.1(11)
N01 B01 H1B 106.9(11)
C13 B01 H1B 113.2(11)

loop_
_geom_bond_atom_site_label_1
_geom_bond_atom_site_label_2
_geom_bond_distance
P01 O01 1.4756(15)
P01 O02 1.5627(15)
P01 C01 1.795(2)
P01 C07 1.802(2)
O02 B01 1.485(3)
F003 C18 1.357(3)
F004 C14 1.354(3)
F006 C15 1.347(3)
F007 C16 1.346(3)
F008 C17 1.345(3)
N01 C19 1.351(3)
N01 C23 1.352(3)
N01 B01 1.595(3)
N02 C21 1.341(3)
N02 C25 1.458(3)
N02 C24 1.465(3)
C21 C22 1.415(3)
C21 C20 1.416(3)
C07 C08 1.388(3)
C07 C12 1.394(3)
C19 C20 1.363(3)
C19 H19A 0.9500
C22 C23 1.359(3)
C22 H22A 0.9500
C01 C06 1.389(3)
C01 C02 1.392(3)
C20 H20A 0.9500
C12 C11 1.384(3)
C12 H12A 0.9500
C08 C09 1.384(3)
C08 H08A 0.9500
C02 C03 1.378(3)
C02 H02A 0.9500
C24 H24A 0.9800
C24 H24B 0.9800
C24 H24C 0.9800
C13 C18 1.381(3)
C13 C14 1.382(3)
C13 B01 1.635(3)
C10 C11 1.377(3)
C10 C09 1.388(3)
C10 H10A 0.9500
C03 C04 1.382(3)
C03 H03A 0.9500
C04 C05 1.368(3)
C04 H04A 0.9500
C14 C15 1.378(3)
C23 H23A 0.9500
C25 H25A 0.9800
C25 H25B 0.9800
C25 H25C 0.9800
C18 C17 1.376(3)
C15 C16 1.363(3)
C06 C05 1.385(3)
C06 H06A 0.9500
C16 C17 1.384(4)
C09 H09A 0.9500
C05 H05A 0.9500
C11 H11A 0.9500
B01 H1B 1.134(15)
